data_7062702
loop_
_publ_author_name
'Salami, Fatemeh'
'Lin, Jian-bin'
'Chen, Bing'
'Zhang, Baiyu'
'Zhao, Yuming'

_publ_section_title
;
 Capture and characterization of elusive cyclo-di-BADGE
;
_journal_issue 39
_journal_name_full 'New Journal of Chemistry'
_journal_page_first 18302
_journal_page_last 18314
_journal_paper_doi 10.1039/D3NJ03542E
_journal_volume 47
_journal_year 2023
_chemical_formula_moiety 'C36 H40 O6'
_chemical_formula_sum 'C36 H40 O6'
_chemical_formula_weight 568.68
_space_group_crystal_system monoclinic
_space_group_IT_number 14
_space_group_name_Hall '-P 2ybc'
_space_group_name_H-M_alt 'P 1 21/c 1'
_atom_sites_solution_hydrogens geom
_atom_sites_solution_primary dual
_audit_creation_date 2022-10-27
_audit_creation_method
;
Olex2 1.5-ac5-023
(compiled 2022.04.12 svn.rca3783a0 for Rigaku Oxford Diffraction, GUI svn.r6498)
;
_audit_update_record
;
2022-12-08 deposited with the CCDC.	2023-09-11 downloaded from the CCDC.
;
_cell_angle_alpha 90
_cell_angle_beta 101.0650(10)
_cell_angle_gamma 90
_cell_formula_units_Z 4
_cell_length_a 12.5112(2)
_cell_length_b 24.0500(3)
_cell_length_c 11.0199(2)
_cell_measurement_reflns_used 11327
_cell_measurement_temperature 100(2)
_cell_measurement_theta_max 79.0190
_cell_measurement_theta_min 4.4690
_cell_volume 3254.18(9)
_computing_cell_refinement 'CrysAlisPro 1.171.42.72a (Rigaku OD, 2022)'
_computing_data_collection 'CrysAlisPro 1.171.42.72a (Rigaku OD, 2022)'
_computing_data_reduction 'CrysAlisPro 1.171.42.72a (Rigaku OD, 2022)'
_computing_molecular_graphics 'Olex2 1.5-ac5-023 (Dolomanov et al., 2009)'
_computing_publication_material 'Olex2 1.5-ac5-023 (Dolomanov et al., 2009)'
_computing_structure_refinement 'SHELXL 2018/3 (Sheldrick, 2015)'
_computing_structure_solution 'SHELXT  (Sheldrick, 2015)'
_diffrn_ambient_environment N~2~
_diffrn_ambient_temperature 100(2)
_diffrn_detector 'Hybrid Pixel Array Detector'
_diffrn_detector_area_resol_mean 10.0000
_diffrn_detector_type HyPix
_diffrn_measured_fraction_theta_full 0.998
_diffrn_measured_fraction_theta_max 0.977
_diffrn_measurement_details
;
List of Runs (angles in degrees, time in seconds):

  # Type    Start    End  Width  t~exp~   \w     \q     \k     \f   Frames
#--------------------------------------------------------------------------
  1  \w    -43.00  24.00   0.50    8.08    --  -48.39  45.00  67.00  134
  2  \w   -120.00 -37.00   0.50    8.08    --  -48.39 -45.00 -83.00  166
  3  \w     38.00 121.00   0.50    8.08    --   48.39  45.00  67.00  166
  4  \w    -23.00  57.00   0.50    8.08    --   48.39 -45.00 -83.00  160
  5  \w   -161.00 -79.00   0.50   32.33    --  -90.00 -45.00 -83.00  164
  6  \w    101.00 178.00   0.50   32.33    --  111.50  45.00  67.00  154
  7  \w    -86.00 -13.00   0.50    8.08    --  -48.39 125.00-180.00  146
  8  \w    -65.00 -18.00   0.50   32.33    --  -90.00  61.00  90.00   94
  9  \w    -65.00 -18.00   0.50   32.33    --  -90.00  61.00-120.00   94
 10  \w     40.00 105.00   0.50   32.33    --  111.50 -94.00-150.00  130
 11  \w     40.00  79.00   0.50   32.33    --  111.50 -61.00-120.00   78
 12  \w     40.00  79.00   0.50   32.33    --  111.50 -61.00 -30.00   78
 13  \w     40.00  79.00   0.50   32.33    --  111.50 -61.00  60.00   78
 14  \w    101.00 178.00   0.50   32.33    --  111.50  15.00-180.00  154
 15  \w     40.00  79.00   0.50   32.33    --  111.50 -61.00 150.00   78
 16  \w     40.00  79.00   0.50   32.33    --  111.50 -61.00 -90.00   78
 17  \w     40.00  79.00   0.50   32.33    --  111.50 -61.00-150.00   78
 18  \w     40.00  79.00   0.50   32.33    --  111.50 -61.00  30.00   78
 19  \w     40.00  79.00   0.50   32.33    --  111.50 -61.00 -60.00   78
 20  \w     40.00 105.00   0.50   32.33    --  111.50 -94.00  60.00  130
 21  \w     40.00  79.00   0.50   32.33    --  111.50 -61.00  90.00   78
 22  \w    101.00 178.00   0.50   32.33    --  111.50  30.00 120.00  154
 23  \w     40.00 105.00   0.50   32.33    --  111.50 -94.00 150.00  130
 24  \w     95.00 178.00   0.50   32.33    --  111.50 125.00 -60.00  166
 25  \w     42.00  57.00   0.50   32.33    --  111.50-125.00 -90.00   30
;
_diffrn_measurement_device 'four-circle diffractometer'
_diffrn_measurement_device_type 'XtaLAB Synergy, Dualflex, HyPix'
_diffrn_measurement_method '\w scans'
_diffrn_orient_matrix_type 'CrysAlisPro convention (1999,Acta A55,543-557)'
_diffrn_orient_matrix_UB_11 0.0962248000
_diffrn_orient_matrix_UB_12 -0.0356191000
_diffrn_orient_matrix_UB_13 -0.0240135000
_diffrn_orient_matrix_UB_21 -0.0422480000
_diffrn_orient_matrix_UB_22 0.0050164000
_diffrn_orient_matrix_UB_23 -0.1403663000
_diffrn_orient_matrix_UB_31 0.0685944000
_diffrn_orient_matrix_UB_32 0.0529891000
_diffrn_orient_matrix_UB_33 -0.0028039000
_diffrn_radiation_monochromator mirror
_diffrn_radiation_probe x-ray
_diffrn_radiation_type 'Cu K\a'
_diffrn_radiation_wavelength 1.54184
_diffrn_reflns_av_R_equivalents 0.0454
_diffrn_reflns_av_unetI/netI 0.0344
_diffrn_reflns_Laue_measured_fraction_full 0.998
_diffrn_reflns_Laue_measured_fraction_max 0.977
_diffrn_reflns_limit_h_max 15
_diffrn_reflns_limit_h_min -15
_diffrn_reflns_limit_k_max 30
_diffrn_reflns_limit_k_min -24
_diffrn_reflns_limit_l_max 14
_diffrn_reflns_limit_l_min -13
_diffrn_reflns_number 33581
_diffrn_reflns_point_group_measured_fraction_full 0.998
_diffrn_reflns_point_group_measured_fraction_max 0.977
_diffrn_reflns_theta_full 67.684
_diffrn_reflns_theta_max 79.349
_diffrn_reflns_theta_min 3.676
_diffrn_source 'micro-focus sealed X-ray tube'
_diffrn_source_type 'PhotonJet (Cu) X-ray Source'
_exptl_absorpt_coefficient_mu 0.625
_exptl_absorpt_correction_T_max 1.00000
_exptl_absorpt_correction_T_min 0.65680
_exptl_absorpt_correction_type multi-scan
_exptl_absorpt_process_details
;
CrysAlisPro 1.171.42.72a (Rigaku Oxford Diffraction, 2022)
Empirical absorption correction using spherical harmonics,
implemented in SCALE3 ABSPACK scaling algorithm.
;
_exptl_crystal_colour orange
_exptl_crystal_colour_primary orange
_exptl_crystal_density_diffrn 1.161
_exptl_crystal_description irregular
_exptl_crystal_F_000 1216
_exptl_crystal_size_max 0.094
_exptl_crystal_size_mid 0.086
_exptl_crystal_size_min 0.058
_refine_diff_density_max 0.345
_refine_diff_density_min -0.305
_refine_diff_density_rms 0.049
_refine_ls_extinction_coef 0.00039(11)
_refine_ls_extinction_expression Fc^*^=kFc[1+0.001xFc^2^\l^3^/sin(2\q)]^-1/4^
_refine_ls_extinction_method 'SHELXL-2018/3 (Sheldrick 2018)'
_refine_ls_goodness_of_fit_ref 1.091
_refine_ls_hydrogen_treatment constr
_refine_ls_matrix_type full
_refine_ls_number_parameters 452
_refine_ls_number_reflns 6895
_refine_ls_number_restraints 0
_refine_ls_restrained_S_all 1.091
_refine_ls_R_factor_all 0.0802
_refine_ls_R_factor_gt 0.0700
_refine_ls_shift/su_max 0.000
_refine_ls_shift/su_mean 0.000
_refine_ls_structure_factor_coef Fsqd
_refine_ls_weighting_details 'w=1/[\s^2^(Fo^2^)+(0.0590P)^2^+2.7003P] where P=(Fo^2^+2Fc^2^)/3'
_refine_ls_weighting_scheme calc
_refine_ls_wR_factor_gt 0.1675
_refine_ls_wR_factor_ref 0.1734
_reflns_Friedel_coverage 0.000
_reflns_number_gt 5856
_reflns_number_total 6895
_reflns_threshold_expression 'I > 2\s(I)'
_cod_data_source_file d3nj03542e2.cif
_cod_data_source_block t-a-cf3-y2
_cod_depositor_comments 'Adding full bibliography for 7062702.cif.'
_cod_database_code 7062702
_shelx_shelxl_version_number 2018/3
_chemical_oxdiff_formula C36H40O6
_shelx_space_group_comment
;
The symmetry employed for this shelxl refinement is uniquely defined
by the following loop, which should always be used as a source of
symmetry information in preference to the above space-group names.
They are only intended as comments.
;
_shelx_estimated_absorpt_t_max 0.965
_shelx_estimated_absorpt_t_min 0.944
_olex2_refinement_description
;
1. Fixed Uiso
 At 1.2 times of:
  All C(H) groups, All C(H,H) groups, All C(H,H,H,H) groups
 At 1.5 times of:
  All C(H,H,H) groups, All O(H) groups, All O(H,H) groups
2. Others
 Sof(O4A)=Sof(H5B)=Sof(C19A)=Sof(H19C)=Sof(H19D)=Sof(C20A)=Sof(H20A)=Sof(C21A)=
 Sof(H21C)=Sof(H21D)=1-FVAR(1)
 Sof(O4)=Sof(H5A)=Sof(C19)=Sof(H19A)=Sof(H19B)=Sof(C20)=Sof(H20)=Sof(C21)=
 Sof(H21A)=Sof(H21B)=FVAR(1)
 Sof(O2A)=Sof(H2A)=Sof(H1BC)=Sof(H1BD)=Sof(C2A)=Sof(H2AA)=Sof(H3BC)=Sof(H3BD)=
 1-FVAR(2)
 Sof(O2)=Sof(H2)=Sof(H1AA)=Sof(H1AB)=Sof(C2)=Sof(H2B)=Sof(H3AA)=Sof(H3AB)=
 FVAR(2)
 Sof(O6A)=1-FVAR(3)
 Sof(O6)=FVAR(3)
3.a Ternary CH refined with riding coordinates:
 C2(H2B), C2A(H2AA), C20(H20), C20A(H20A)
3.b Secondary CH2 refined with riding coordinates:
 C1(H1AA,H1AB), C1(H1BC,H1BD), C3(H3AA,H3AB), C3(H3BC,H3BD), C19(H19A,H19B),
 C19A(H19C,H19D), C21(H21A,H21B), C21A(H21C,H21D)
3.c Aromatic/amide H refined with riding coordinates:
 C5(H5), C6(H6), C8(H8), C9(H9), C14(H14), C15(H15), C17(H17), C18(H18),
 C23(H23), C24(H24), C26(H26), C27(H27), C32(H32), C33(H33), C35(H35), C36(H36)
3.d Tetrahedral OH refined with riding coordinates:
 O5(H5A), O5(H5B)
3.e Idealised Me refined as rotating group:
 C11(H11A,H11B,H11C), C12(H12A,H12B,H12C), C29(H29A,H29B,H29C), C30(H30A,H30B,
 H30C)
3.f Idealised tetrahedral OH refined as rotating group:
 O2(H2), O2A(H2A)
;
_smtbx_masks_void_probe_radius 1.2
_smtbx_masks_void_truncation_radius 1.2
_olex2_submission_special_instructions 'No special instructions were received'
_oxdiff_exptl_absorpt_empirical_details
;
Empirical correction (ABSPACK) includes:
- Absorption correction using spherical harmonics
- Frame scaling
;
_oxdiff_exptl_absorpt_empirical_full_max 1.398
_oxdiff_exptl_absorpt_empirical_full_min 0.757

loop_
_space_group_symop_operation_xyz
'x, y, z'
'-x, y+1/2, -z+1/2'
'-x, -y, -z'
'x, -y-1/2, z-1/2'

loop_
_atom_site_label
_atom_site_type_symbol
_atom_site_fract_x
_atom_site_fract_y
_atom_site_fract_z
_atom_site_U_iso_or_equiv
_atom_site_adp_type
_atom_site_occupancy
_atom_site_site_symmetry_order
_atom_site_calc_flag
_atom_site_refinement_flags_posn
_atom_site_refinement_flags_adp
_atom_site_refinement_flags_occupancy
_atom_site_disorder_assembly
_atom_site_disorder_group
O1 O 0.59003(12) 0.42179(7) 0.78074(16) 0.0457(4) Uani 1 1 d . . . . .
O2 O 0.83568(14) 0.46331(8) 0.98300(18) 0.0419(7) Uani 0.852(6) 1 d . . P A 1
H2 H 0.856089 0.494872 0.964027 0.063 Uiso 0.852(6) 1 calc R U P A 1
O2A O 0.8172(11) 0.4680(6) 0.8481(15) 0.062(5) Uani 0.148(6) 1 d . . P A 2
H2A H 0.773009 0.493763 0.823935 0.094 Uiso 0.148(6) 1 calc R U P A 2
O3 O 0.76675(13) 0.34494(7) 0.96078(15) 0.0434(4) Uani 1 1 d . . . . .
O4 O 0.2593(3) 0.08595(18) 0.6786(3) 0.0522(10) Uani 0.748(8) 1 d . . P B 1
O4A O 0.2649(7) 0.0677(5) 0.7289(15) 0.060(4) Uani 0.252(8) 1 d . . P B 2
O5 O 0.05010(13) 0.05367(7) 0.58587(17) 0.0519(5) Uani 1 1 d . . . . .
H5A H -0.017322 0.050652 0.560070 0.078 Uiso 0.748(8) 1 calc R U P B 1
H5B H -0.017261 0.056549 0.559459 0.078 Uiso 0.252(8) 1 calc R U P B 2
O6 O 0.0524(13) 0.1828(6) 0.7534(11) 0.042(2) Uani 0.61(12) 1 d . . P B 1
O6A O 0.051(2) 0.176(2) 0.778(7) 0.066(6) Uani 0.39(12) 1 d . . P B 2
C1 C 0.65168(17) 0.44545(10) 0.8899(2) 0.0423(5) Uani 1 1 d . . . . .
H1AA H 0.637376 0.425839 0.964191 0.051 Uiso 0.852(6) 1 calc R U P A 1
H1AB H 0.633775 0.485309 0.896322 0.051 Uiso 0.852(6) 1 calc R U P A 1
H1BC H 0.615046 0.435054 0.958709 0.051 Uiso 0.148(6) 1 calc R U P A 2
H1BD H 0.645255 0.486330 0.880831 0.051 Uiso 0.148(6) 1 calc R U P A 2
C2 C 0.7706(3) 0.43811(18) 0.8770(4) 0.0358(9) Uani 0.852(6) 1 d . . P A 1
H2B H 0.782558 0.458188 0.801209 0.043 Uiso 0.852(6) 1 calc R U P A 1
C2A C 0.773(2) 0.4323(13) 0.932(3) 0.052(7) Uani 0.148(6) 1 d . . P A 2
H2AA H 0.804517 0.436148 1.022532 0.063 Uiso 0.148(6) 1 calc R U P A 2
C3 C 0.80031(18) 0.37763(10) 0.8670(2) 0.0429(5) Uani 1 1 d . . . . .
H3AA H 0.765215 0.363265 0.784748 0.051 Uiso 0.852(6) 1 calc R U P A 1
H3AB H 0.880150 0.374298 0.874129 0.051 Uiso 0.852(6) 1 calc R U P A 1
H3BC H 0.754674 0.372167 0.783912 0.051 Uiso 0.148(6) 1 calc R U P A 2
H3BD H 0.878527 0.373561 0.864071 0.051 Uiso 0.148(6) 1 calc R U P A 2
C4 C 0.75867(17) 0.28811(9) 0.9394(2) 0.0371(5) Uani 1 1 d . . . . .
C5 C 0.80460(17) 0.26076(10) 0.8519(2) 0.0386(5) Uani 1 1 d . . . . .
H5 H 0.844665 0.280875 0.801373 0.046 Uiso 1 1 calc R U . . .
C6 C 0.79170(17) 0.20326(10) 0.8383(2) 0.0371(5) Uani 1 1 d . . . . .
H6 H 0.824315 0.184736 0.778493 0.045 Uiso 1 1 calc R U . . .
C7 C 0.73316(16) 0.17239(9) 0.9088(2) 0.0360(5) Uani 1 1 d . . . . .
C8 C 0.68836(19) 0.20145(10) 0.9974(2) 0.0426(5) Uani 1 1 d . . . . .
H8 H 0.648083 0.181542 1.048020 0.051 Uiso 1 1 calc R U . . .
C9 C 0.70109(19) 0.25812(10) 1.0131(2) 0.0422(5) Uani 1 1 d . . . . .
H9 H 0.670408 0.276621 1.074489 0.051 Uiso 1 1 calc R U . . .
C10 C 0.71482(18) 0.10930(9) 0.8925(2) 0.0400(5) Uani 1 1 d . . . . .
C11 C 0.7505(2) 0.08090(11) 1.0191(3) 0.0487(6) Uani 1 1 d . . . . .
H11A H 0.704643 0.094046 1.076027 0.073 Uiso 1 1 calc R U . . .
H11B H 0.826750 0.090058 1.052603 0.073 Uiso 1 1 calc R U . . .
H11C H 0.742700 0.040518 1.009190 0.073 Uiso 1 1 calc R U . . .
C12 C 0.7825(2) 0.08419(11) 0.8044(3) 0.0492(6) Uani 1 1 d . . . . .
H12A H 0.769480 0.044033 0.797537 0.074 Uiso 1 1 calc R U . . .
H12B H 0.859989 0.091095 0.836500 0.074 Uiso 1 1 calc R U . . .
H12C H 0.761477 0.101368 0.722630 0.074 Uiso 1 1 calc R U . . .
C13 C 0.59341(18) 0.09863(9) 0.8390(2) 0.0407(5) Uani 1 1 d . . . . .
C14 C 0.5242(2) 0.07184(13) 0.9019(3) 0.0549(7) Uani 1 1 d . . . . .
H14 H 0.552621 0.056707 0.981188 0.066 Uiso 1 1 calc R U . . .
C15 C 0.4126(2) 0.06605(14) 0.8529(3) 0.0615(8) Uani 1 1 d . . . . .
H15 H 0.366677 0.047988 0.899976 0.074 Uiso 1 1 calc R U . . .
C16 C 0.3702(2) 0.08582(11) 0.7401(3) 0.0527(7) Uani 1 1 d . . . . .
C17 C 0.4372(2) 0.11046(13) 0.6699(3) 0.0643(8) Uani 1 1 d . . . . .
H17 H 0.408654 0.122889 0.588243 0.077 Uiso 1 1 calc R U . . .
C18 C 0.5474(2) 0.11685(12) 0.7204(3) 0.0577(7) Uani 1 1 d . . . . .
H18 H 0.593022 0.134333 0.672086 0.069 Uiso 1 1 calc R U . . .
C19 C 0.1836(3) 0.07812(16) 0.7635(3) 0.0447(11) Uani 0.748(8) 1 d . . P B 1
H19A H 0.200898 0.104627 0.833238 0.054 Uiso 0.748(8) 1 calc R U P B 1
H19B H 0.190357 0.039893 0.797396 0.054 Uiso 0.748(8) 1 calc R U P B 1
C19A C 0.1997(8) 0.1104(5) 0.6916(13) 0.050(4) Uani 0.252(8) 1 d . . P B 2
H19C H 0.210666 0.137100 0.761167 0.060 Uiso 0.252(8) 1 calc R U P B 2
H19D H 0.229148 0.128391 0.624191 0.060 Uiso 0.252(8) 1 calc R U P B 2
C20 C 0.0698(3) 0.08784(19) 0.6938(5) 0.0384(9) Uani 0.748(8) 1 d . . P B 1
H20 H 0.018235 0.076158 0.748044 0.046 Uiso 0.748(8) 1 calc R U P B 1
C20A C 0.0929(13) 0.1071(7) 0.6519(15) 0.054(4) Uani 0.252(8) 1 d . . P B 2
H20A H 0.087866 0.131277 0.577164 0.064 Uiso 0.252(8) 1 calc R U P B 2
C21 C 0.0389(4) 0.14728(17) 0.6476(4) 0.0414(9) Uani 0.748(8) 1 d . . P B 1
H21A H 0.086565 0.159680 0.590776 0.050 Uiso 0.748(8) 1 calc R U P B 1
H21B H -0.037564 0.148298 0.602629 0.050 Uiso 0.748(8) 1 calc R U P B 1
C21A C 0.0184(14) 0.1311(6) 0.699(2) 0.080(6) Uani 0.252(8) 1 d . . P B 2
H21C H -0.015119 0.102896 0.745598 0.096 Uiso 0.252(8) 1 calc R U P B 2
H21D H -0.039041 0.144466 0.630803 0.096 Uiso 0.252(8) 1 calc R U P B 2
C22 C 0.06023(18) 0.23653(10) 0.7375(2) 0.0432(5) Uani 1 1 d . . . . .
C23 C 0.0207(2) 0.26186(12) 0.6260(2) 0.0518(7) Uani 1 1 d . . . . .
H23 H -0.018846 0.240743 0.559387 0.062 Uiso 1 1 calc R U . . .
C24 C 0.03846(18) 0.31815(11) 0.6105(2) 0.0459(6) Uani 1 1 d . . . . .
H24 H 0.010409 0.335116 0.533084 0.055 Uiso 1 1 calc R U . . .
C25 C 0.09613(17) 0.35007(10) 0.7054(2) 0.0395(5) Uani 1 1 d . . . . .
C26 C 0.13166(18) 0.32374(10) 0.8191(2) 0.0411(5) Uani 1 1 d . . . . .
H26 H 0.168795 0.345028 0.886888 0.049 Uiso 1 1 calc R U . . .
C27 C 0.11457(19) 0.26798(10) 0.8361(2) 0.0424(5) Uani 1 1 d . . . . .
H27 H 0.139655 0.251161 0.914360 0.051 Uiso 1 1 calc R U . . .
C28 C 0.12504(18) 0.41134(10) 0.6908(2) 0.0425(5) Uani 1 1 d . . . . .
C29 C 0.0852(2) 0.43304(13) 0.5583(3) 0.0552(7) Uani 1 1 d . . . . .
H29A H 0.005401 0.432681 0.538968 0.083 Uiso 1 1 calc R U . . .
H29B H 0.113468 0.409116 0.499699 0.083 Uiso 1 1 calc R U . . .
H29C H 0.111376 0.471132 0.551834 0.083 Uiso 1 1 calc R U . . .
C30 C 0.07031(19) 0.44661(11) 0.7762(3) 0.0499(6) Uani 1 1 d . . . . .
H30A H 0.091729 0.485580 0.770606 0.075 Uiso 1 1 calc R U . . .
H30B H 0.092946 0.433594 0.861509 0.075 Uiso 1 1 calc R U . . .
H30C H -0.008953 0.443341 0.751294 0.075 Uiso 1 1 calc R U . . .
C31 C 0.25017(17) 0.41609(10) 0.7211(2) 0.0385(5) Uani 1 1 d . . . . .
C32 C 0.30668(17) 0.44497(9) 0.8215(2) 0.0399(5) Uani 1 1 d . . . . .
H32 H 0.267433 0.463289 0.875560 0.048 Uiso 1 1 calc R U . . .
C33 C 0.42030(18) 0.44786(10) 0.8453(2) 0.0413(5) Uani 1 1 d . . . . .
H33 H 0.457515 0.467901 0.915042 0.050 Uiso 1 1 calc R U . . .
C34 C 0.47819(17) 0.42171(10) 0.7678(2) 0.0390(5) Uani 1 1 d . . . . .
C35 C 0.42334(19) 0.39175(13) 0.6676(2) 0.0507(6) Uani 1 1 d . . . . .
H35 H 0.462743 0.372990 0.614322 0.061 Uiso 1 1 calc R U . . .
C36 C 0.31090(19) 0.38933(12) 0.6456(2) 0.0504(6) Uani 1 1 d . . . . .
H36 H 0.274008 0.368698 0.576654 0.060 Uiso 1 1 calc R U . . .

loop_
_atom_site_aniso_label
_atom_site_aniso_U_11
_atom_site_aniso_U_22
_atom_site_aniso_U_33
_atom_site_aniso_U_23
_atom_site_aniso_U_13
_atom_site_aniso_U_12
O1 0.0209(7) 0.0566(10) 0.0568(10) -0.0031(8) 0.0009(7) -0.0032(7)
O2 0.0276(10) 0.0372(10) 0.0548(13) 0.0013(8) -0.0071(8) -0.0085(8)
O2A 0.039(7) 0.049(8) 0.101(13) 0.012(7) 0.019(7) 0.004(6)
O3 0.0410(9) 0.0375(8) 0.0480(9) -0.0070(7) -0.0005(7) -0.0003(7)
O4 0.0398(18) 0.056(2) 0.0527(19) -0.0025(14) -0.0123(14) -0.0082(16)
O4A 0.011(4) 0.045(6) 0.121(11) -0.014(6) 0.007(5) -0.003(3)
O5 0.0306(8) 0.0550(10) 0.0635(11) -0.0236(9) -0.0073(7) 0.0069(7)
O6 0.054(3) 0.033(3) 0.040(6) -0.003(2) 0.016(3) -0.009(2)
O6A 0.047(6) 0.038(8) 0.105(15) -0.028(11) -0.002(8) -0.004(4)
C1 0.0240(10) 0.0377(11) 0.0609(15) -0.0039(10) -0.0024(10) -0.0046(8)
C2 0.0211(14) 0.0344(18) 0.047(2) 0.0048(18) -0.0057(17) -0.0064(12)
C2A 0.037(11) 0.051(12) 0.064(16) 0.014(14) -0.003(14) -0.009(8)
C3 0.0280(11) 0.0406(12) 0.0570(14) 0.0008(11) 0.0002(10) -0.0043(9)
C4 0.0280(10) 0.0369(11) 0.0423(12) -0.0053(9) -0.0034(9) 0.0001(8)
C5 0.0284(10) 0.0424(12) 0.0439(12) 0.0003(10) 0.0040(9) -0.0013(9)
C6 0.0260(10) 0.0432(12) 0.0404(11) -0.0034(9) 0.0021(8) 0.0040(8)
C7 0.0229(9) 0.0396(11) 0.0432(12) -0.0033(9) 0.0011(8) 0.0032(8)
C8 0.0348(11) 0.0438(12) 0.0500(13) -0.0005(10) 0.0103(10) 0.0009(9)
C9 0.0401(12) 0.0438(13) 0.0426(12) -0.0066(10) 0.0076(10) 0.0038(10)
C10 0.0285(11) 0.0375(11) 0.0537(14) -0.0002(10) 0.0070(10) 0.0036(9)
C11 0.0339(12) 0.0461(13) 0.0639(16) 0.0082(12) 0.0040(11) 0.0061(10)
C12 0.0380(12) 0.0416(13) 0.0693(17) -0.0077(12) 0.0132(12) 0.0039(10)
C13 0.0309(11) 0.0351(11) 0.0551(14) -0.0039(10) 0.0057(10) 0.0007(9)
C14 0.0392(13) 0.0675(17) 0.0566(16) 0.0006(13) 0.0059(11) -0.0090(12)
C15 0.0402(14) 0.077(2) 0.0683(19) -0.0102(15) 0.0129(13) -0.0158(13)
C16 0.0339(12) 0.0513(15) 0.0684(17) -0.0206(13) -0.0011(12) -0.0047(11)
C17 0.0471(16) 0.0636(18) 0.074(2) 0.0028(15) -0.0095(14) -0.0079(13)
C18 0.0442(14) 0.0575(16) 0.0666(18) 0.0085(14) -0.0012(13) -0.0078(12)
C19 0.0330(18) 0.049(2) 0.050(2) -0.0089(16) 0.0013(14) 0.0024(14)
C19A 0.021(5) 0.038(6) 0.091(9) -0.018(6) 0.008(5) 0.005(4)
C20 0.0249(16) 0.040(2) 0.048(2) -0.0111(17) 0.0009(15) 0.0012(14)
C20A 0.047(8) 0.054(9) 0.050(8) -0.021(6) -0.013(6) 0.020(7)
C21 0.060(2) 0.0286(19) 0.0377(19) -0.0044(14) 0.0133(16) -0.0075(16)
C21A 0.057(9) 0.046(8) 0.112(15) -0.012(9) -0.045(10) 0.007(6)
C22 0.0298(11) 0.0433(13) 0.0579(15) -0.0156(11) 0.0117(10) -0.0061(9)
C23 0.0346(12) 0.0660(17) 0.0505(14) -0.0193(13) -0.0028(10) -0.0080(11)
C24 0.0281(11) 0.0582(15) 0.0474(13) -0.0082(11) -0.0025(9) -0.0038(10)
C25 0.0222(9) 0.0504(13) 0.0448(12) -0.0065(10) 0.0036(8) -0.0029(9)
C26 0.0338(11) 0.0452(13) 0.0430(12) -0.0104(10) 0.0038(9) -0.0100(9)
C27 0.0339(11) 0.0479(13) 0.0446(12) -0.0097(10) 0.0056(9) -0.0069(10)
C28 0.0257(10) 0.0495(13) 0.0499(13) 0.0026(11) 0.0011(9) -0.0019(9)
C29 0.0316(12) 0.0673(17) 0.0616(16) 0.0130(14) -0.0039(11) -0.0018(11)
C30 0.0252(10) 0.0494(14) 0.0747(18) -0.0003(12) 0.0084(11) -0.0022(10)
C31 0.0252(10) 0.0439(12) 0.0443(12) 0.0033(10) 0.0014(9) -0.0029(9)
C32 0.0269(10) 0.0387(11) 0.0527(13) -0.0028(10) 0.0044(9) 0.0006(8)
C33 0.0283(11) 0.0406(12) 0.0510(13) -0.0047(10) -0.0023(9) -0.0016(9)
C34 0.0216(10) 0.0458(12) 0.0475(13) 0.0029(10) 0.0014(9) -0.0035(8)
C35 0.0286(11) 0.0747(18) 0.0483(14) -0.0139(13) 0.0059(10) -0.0030(11)
C36 0.0293(11) 0.0722(17) 0.0473(14) -0.0112(12) 0.0018(10) -0.0065(11)

loop_
_atom_type_symbol
_atom_type_description
_atom_type_scat_dispersion_real
_atom_type_scat_dispersion_imag
_atom_type_scat_source
C C 0.0181 0.0091 'International Tables Vol C Tables 4.2.6.8 and 6.1.1.4'
H H 0.0000 0.0000 'International Tables Vol C Tables 4.2.6.8 and 6.1.1.4'
O O 0.0492 0.0322 'International Tables Vol C Tables 4.2.6.8 and 6.1.1.4'

loop_
_exptl_crystal_face_index_h
_exptl_crystal_face_index_k
_exptl_crystal_face_index_l
_exptl_crystal_face_perp_dist
1 -2 2 0.0319
-1 1 -2 0.0428
-5 -11 0 0.0230
7 3 2 0.0251
-6 -10 0 0.0259
-7 4 -3 0.0343
8 1 0 0.0227
-8 4 0 0.0336
3 -14 1 0.0217
-7 -7 3 0.0336
7 4 -4 0.0395
6 -5 -5 0.0303
2 15 1 0.0484
-4 1 7 0.0366
-2 -15 2 0.0236

loop_
_geom_angle_atom_site_label_1
_geom_angle_atom_site_label_2
_geom_angle_atom_site_label_3
_geom_angle
_geom_angle_site_symmetry_1
_geom_angle_site_symmetry_3
_geom_angle_publ_flag
C34 O1 C1 117.65(18) . . ?
C2 O2 H2 109.5 . . ?
C2A O2A H2A 109.5 . . ?
C4 O3 C3 116.25(18) . . ?
C16 O4 C19 112.7(3) . . ?
C19A O4A C16 107.8(10) . . ?
C20 O5 H5A 109.5 . . ?
C20A O5 H5B 109.5 . . ?
C22 O6 C21 118.7(8) . . ?
C21A O6A C22 126(6) . . ?
O1 C1 H1AA 110.8 . . ?
O1 C1 H1AB 110.8 . . ?
O1 C1 H1BC 107.0 . . ?
O1 C1 H1BD 107.0 . . ?
O1 C1 C2 104.7(2) . . ?
O1 C1 C2A 121.4(12) . . ?
H1AA C1 H1AB 108.9 . . ?
H1BC C1 H1BD 106.7 . . ?
C2 C1 H1AA 110.8 . . ?
C2 C1 H1AB 110.8 . . ?
C2A C1 H1BC 107.0 . . ?
C2A C1 H1BD 107.0 . . ?
O2 C2 C1 106.7(3) . . ?
O2 C2 H2B 109.0 . . ?
O2 C2 C3 111.1(3) . . ?
C1 C2 H2B 109.0 . . ?
C3 C2 C1 112.0(3) . . ?
C3 C2 H2B 109.0 . . ?
O2A C2A C1 99.1(17) . . ?
O2A C2A H2AA 117.3 . . ?
O2A C2A C3 93.5(19) . . ?
C1 C2A H2AA 117.3 . . ?
C1 C2A C3 108.8(18) . . ?
C3 C2A H2AA 117.3 . . ?
O3 C3 C2 111.6(2) . . ?
O3 C3 C2A 90.5(11) . . ?
O3 C3 H3AA 109.3 . . ?
O3 C3 H3AB 109.3 . . ?
O3 C3 H3BC 113.5 . . ?
O3 C3 H3BD 113.5 . . ?
C2 C3 H3AA 109.3 . . ?
C2 C3 H3AB 109.3 . . ?
C2A C3 H3BC 113.5 . . ?
C2A C3 H3BD 113.5 . . ?
H3AA C3 H3AB 108.0 . . ?
H3BC C3 H3BD 110.8 . . ?
C5 C4 O3 124.2(2) . . ?
C5 C4 C9 119.6(2) . . ?
C9 C4 O3 116.2(2) . . ?
C4 C5 H5 120.3 . . ?
C4 C5 C6 119.5(2) . . ?
C6 C5 H5 120.3 . . ?
C5 C6 H6 118.9 . . ?
C7 C6 C5 122.3(2) . . ?
C7 C6 H6 118.9 . . ?
C6 C7 C8 116.7(2) . . ?
C6 C7 C10 123.2(2) . . ?
C8 C7 C10 120.1(2) . . ?
C7 C8 H8 119.1 . . ?
C9 C8 C7 121.9(2) . . ?
C9 C8 H8 119.1 . . ?
C4 C9 H9 120.0 . . ?
C8 C9 C4 120.0(2) . . ?
C8 C9 H9 120.0 . . ?
C7 C10 C11 108.7(2) . . ?
C7 C10 C13 108.80(17) . . ?
C11 C10 C13 111.4(2) . . ?
C12 C10 C7 112.0(2) . . ?
C12 C10 C11 107.5(2) . . ?
C12 C10 C13 108.4(2) . . ?
C10 C11 H11A 109.5 . . ?
C10 C11 H11B 109.5 . . ?
C10 C11 H11C 109.5 . . ?
H11A C11 H11B 109.5 . . ?
H11A C11 H11C 109.5 . . ?
H11B C11 H11C 109.5 . . ?
C10 C12 H12A 109.5 . . ?
C10 C12 H12B 109.5 . . ?
C10 C12 H12C 109.5 . . ?
H12A C12 H12B 109.5 . . ?
H12A C12 H12C 109.5 . . ?
H12B C12 H12C 109.5 . . ?
C14 C13 C10 123.8(2) . . ?
C14 C13 C18 115.8(2) . . ?
C18 C13 C10 120.4(2) . . ?
C13 C14 H14 119.0 . . ?
C13 C14 C15 122.0(3) . . ?
C15 C14 H14 119.0 . . ?
C14 C15 H15 119.7 . . ?
C16 C15 C14 120.6(3) . . ?
C16 C15 H15 119.7 . . ?
O4A C16 C17 139.8(7) . . ?
C15 C16 O4 128.2(3) . . ?
C15 C16 O4A 99.9(7) . . ?
C15 C16 C17 119.9(2) . . ?
C17 C16 O4 111.9(3) . . ?
C16 C17 H17 120.5 . . ?
C16 C17 C18 119.0(3) . . ?
C18 C17 H17 120.5 . . ?
C13 C18 H18 118.7 . . ?
C17 C18 C13 122.6(3) . . ?
C17 C18 H18 118.7 . . ?
O4 C19 H19A 110.0 . . ?
O4 C19 H19B 110.0 . . ?
O4 C19 C20 108.6(3) . . ?
H19A C19 H19B 108.3 . . ?
C20 C19 H19A 110.0 . . ?
C20 C19 H19B 110.0 . . ?
O4A C19A H19C 106.0 . . ?
O4A C19A H19D 106.0 . . ?
H19C C19A H19D 106.3 . . ?
C20A C19A O4A 125.3(11) . . ?
C20A C19A H19C 106.0 . . ?
C20A C19A H19D 106.0 . . ?
O5 C20 C19 109.4(3) . . ?
O5 C20 H20 108.0 . . ?
O5 C20 C21 105.4(4) . . ?
C19 C20 H20 108.0 . . ?
C19 C20 C21 117.8(4) . . ?
C21 C20 H20 108.0 . . ?
O5 C20A H20A 97.9 . . ?
C19A C20A O5 116.6(10) . . ?
C19A C20A H20A 97.9 . . ?
C21A C20A O5 110.9(16) . . ?
C21A C20A C19A 126.9(13) . . ?
C21A C20A H20A 97.9 . . ?
O6 C21 C20 107.6(7) . . ?
O6 C21 H21A 110.2 . . ?
O6 C21 H21B 110.2 . . ?
C20 C21 H21A 110.2 . . ?
C20 C21 H21B 110.2 . . ?
H21A C21 H21B 108.5 . . ?
O6A C21A H21C 108.2 . . ?
O6A C21A H21D 108.2 . . ?
C20A C21A O6A 117(2) . . ?
C20A C21A H21C 108.2 . . ?
C20A C21A H21D 108.2 . . ?
H21C C21A H21D 107.3 . . ?
O6 C22 C23 122.2(6) . . ?
O6 C22 C27 118.0(6) . . ?
C23 C22 O6A 130(2) . . ?
C23 C22 C27 119.7(2) . . ?
C27 C22 O6A 110(2) . . ?
C22 C23 H23 119.9 . . ?
C22 C23 C24 120.2(2) . . ?
C24 C23 H23 119.9 . . ?
C23 C24 H24 119.3 . . ?
C25 C24 C23 121.4(2) . . ?
C25 C24 H24 119.3 . . ?
C24 C25 C26 117.1(2) . . ?
C24 C25 C28 123.6(2) . . ?
C26 C25 C28 119.2(2) . . ?
C25 C26 H26 118.9 . . ?
C27 C26 C25 122.1(2) . . ?
C27 C26 H26 118.9 . . ?
C22 C27 H27 120.3 . . ?
C26 C27 C22 119.3(2) . . ?
C26 C27 H27 120.3 . . ?
C25 C28 C29 112.6(2) . . ?
C25 C28 C31 107.39(18) . . ?
C30 C28 C25 109.1(2) . . ?
C30 C28 C29 107.1(2) . . ?
C30 C28 C31 112.5(2) . . ?
C31 C28 C29 108.1(2) . . ?
C28 C29 H29A 109.5 . . ?
C28 C29 H29B 109.5 . . ?
C28 C29 H29C 109.5 . . ?
H29A C29 H29B 109.5 . . ?
H29A C29 H29C 109.5 . . ?
H29B C29 H29C 109.5 . . ?
C28 C30 H30A 109.5 . . ?
C28 C30 H30B 109.5 . . ?
C28 C30 H30C 109.5 . . ?
H30A C30 H30B 109.5 . . ?
H30A C30 H30C 109.5 . . ?
H30B C30 H30C 109.5 . . ?
C32 C31 C28 123.6(2) . . ?
C32 C31 C36 117.3(2) . . ?
C36 C31 C28 119.1(2) . . ?
C31 C32 H32 119.3 . . ?
C31 C32 C33 121.5(2) . . ?
C33 C32 H32 119.3 . . ?
C32 C33 H33 120.0 . . ?
C34 C33 C32 120.0(2) . . ?
C34 C33 H33 120.0 . . ?
O1 C34 C35 114.9(2) . . ?
C33 C34 O1 125.5(2) . . ?
C33 C34 C35 119.6(2) . . ?
C34 C35 H35 120.2 . . ?
C36 C35 C34 119.6(2) . . ?
C36 C35 H35 120.2 . . ?
C31 C36 H36 118.9 . . ?
C35 C36 C31 122.1(2) . . ?
C35 C36 H36 118.9 . . ?

loop_
_geom_bond_atom_site_label_1
_geom_bond_atom_site_label_2
_geom_bond_distance
_geom_bond_site_symmetry_2
_geom_bond_publ_flag
O1 C1 1.418(3) . ?
O1 C34 1.379(2) . ?
O2 H2 0.8400 . ?
O2 C2 1.425(4) . ?
O2A H2A 0.8400 . ?
O2A C2A 1.45(3) . ?
O3 C3 1.425(3) . ?
O3 C4 1.387(3) . ?
O4 C16 1.423(4) . ?
O4 C19 1.466(6) . ?
O4A C16 1.371(9) . ?
O4A C19A 1.327(17) . ?
O5 H5A 0.8400 . ?
O5 H5B 0.8400 . ?
O5 C20 1.428(5) . ?
O5 C20A 1.522(15) . ?
O6 C21 1.429(15) . ?
O6 C22 1.310(15) . ?
O6A C21A 1.38(3) . ?
O6A C22 1.54(7) . ?
C1 H1AA 0.9900 . ?
C1 H1AB 0.9900 . ?
C1 H1BC 0.9900 . ?
C1 H1BD 0.9900 . ?
C1 C2 1.532(5) . ?
C1 C2A 1.54(3) . ?
C2 H2B 1.0000 . ?
C2 C3 1.511(5) . ?
C2A H2AA 1.0000 . ?
C2A C3 1.57(3) . ?
C3 H3AA 0.9900 . ?
C3 H3AB 0.9900 . ?
C3 H3BC 0.9900 . ?
C3 H3BD 0.9900 . ?
C4 C5 1.380(3) . ?
C4 C9 1.387(3) . ?
C5 H5 0.9500 . ?
C5 C6 1.397(3) . ?
C6 H6 0.9500 . ?
C6 C7 1.382(3) . ?
C7 C8 1.402(3) . ?
C7 C10 1.540(3) . ?
C8 H8 0.9500 . ?
C8 C9 1.379(3) . ?
C9 H9 0.9500 . ?
C10 C11 1.540(3) . ?
C10 C12 1.530(3) . ?
C10 C13 1.542(3) . ?
C11 H11A 0.9800 . ?
C11 H11B 0.9800 . ?
C11 H11C 0.9800 . ?
C12 H12A 0.9800 . ?
C12 H12B 0.9800 . ?
C12 H12C 0.9800 . ?
C13 C14 1.370(4) . ?
C13 C18 1.394(4) . ?
C14 H14 0.9500 . ?
C14 C15 1.405(4) . ?
C15 H15 0.9500 . ?
C15 C16 1.341(4) . ?
C16 C17 1.379(4) . ?
C17 H17 0.9500 . ?
C17 C18 1.392(4) . ?
C18 H18 0.9500 . ?
C19 H19A 0.9900 . ?
C19 H19B 0.9900 . ?
C19 C20 1.501(5) . ?
C19A H19C 0.9900 . ?
C19A H19D 0.9900 . ?
C19A C20A 1.326(18) . ?
C20 H20 1.0000 . ?
C20 C21 1.542(7) . ?
C20A H20A 1.0000 . ?
C20A C21A 1.29(3) . ?
C21 H21A 0.9900 . ?
C21 H21B 0.9900 . ?
C21A H21C 0.9900 . ?
C21A H21D 0.9900 . ?
C22 C23 1.375(4) . ?
C22 C27 1.390(3) . ?
C23 H23 0.9500 . ?
C23 C24 1.388(4) . ?
C24 H24 0.9500 . ?
C24 C25 1.384(3) . ?
C25 C26 1.398(3) . ?
C25 C28 1.533(3) . ?
C26 H26 0.9500 . ?
C26 C27 1.376(3) . ?
C27 H27 0.9500 . ?
C28 C29 1.541(4) . ?
C28 C30 1.523(4) . ?
C28 C31 1.541(3) . ?
C29 H29A 0.9800 . ?
C29 H29B 0.9800 . ?
C29 H29C 0.9800 . ?
C30 H30A 0.9800 . ?
C30 H30B 0.9800 . ?
C30 H30C 0.9800 . ?
C31 C32 1.380(3) . ?
C31 C36 1.388(4) . ?
C32 H32 0.9500 . ?
C32 C33 1.397(3) . ?
C33 H33 0.9500 . ?
C33 C34 1.374(3) . ?
C34 C35 1.385(3) . ?
C35 H35 0.9500 . ?
C35 C36 1.382(3) . ?
C36 H36 0.9500 . ?

loop_
_geom_hbond_atom_site_label_D
_geom_hbond_atom_site_label_H
_geom_hbond_atom_site_label_A
_geom_hbond_distance_DH
_geom_hbond_distance_HA
_geom_hbond_distance_DA
_geom_hbond_angle_DHA
_geom_hbond_site_symmetry_A
_geom_hbond_publ_flag
O2 H2 O5 0.84 1.98 2.785(2) 159.8 2_656 yes
O2A H2A O4A 0.84 1.90 2.683(17) 153.9 2_656 yes
O5 H5A O2 0.84 1.90 2.735(2) 171.4 4_465 yes

loop_
_geom_torsion_atom_site_label_1
_geom_torsion_atom_site_label_2
_geom_torsion_atom_site_label_3
_geom_torsion_atom_site_label_4
_geom_torsion
_geom_torsion_site_symmetry_1
_geom_torsion_site_symmetry_2
_geom_torsion_site_symmetry_3
_geom_torsion_site_symmetry_4
_geom_torsion_publ_flag
O1 C1 C2 O2 177.8(2) . . . . ?
O1 C1 C2 C3 -60.5(3) . . . . ?
O1 C1 C2A O2A 77.9(18) . . . . ?
O1 C1 C2A C3 -19(2) . . . . ?
O1 C34 C35 C36 -179.5(2) . . . . ?
O2 C2 C3 O3 70.4(3) . . . . ?
O2A C2A C3 O3 174.1(13) . . . . ?
O3 C4 C5 C6 179.81(19) . . . . ?
O3 C4 C9 C8 179.5(2) . . . . ?
O4 C16 C17 C18 175.9(3) . . . . ?
O4 C19 C20 O5 53.3(4) . . . . ?
O4 C19 C20 C21 -67.0(5) . . . . ?
O4A C16 C17 C18 -173.9(8) . . . . ?
O4A C19A C20A O5 -31(2) . . . . ?
O4A C19A C20A C21A 120(3) . . . . ?
O5 C20 C21 O6 177.3(7) . . . . ?
O5 C20A C21A O6A 170(4) . . . . ?
O6 C22 C23 C24 -174.9(8) . . . . ?
O6 C22 C27 C26 174.9(7) . . . . ?
O6A C22 C23 C24 180(2) . . . . ?
O6A C22 C27 C26 179.6(15) . . . . ?
C1 O1 C34 C33 7.4(3) . . . . ?
C1 O1 C34 C35 -171.9(2) . . . . ?
C1 C2 C3 O3 -48.7(3) . . . . ?
C1 C2A C3 O3 -85.1(15) . . . . ?
C3 O3 C4 C5 16.2(3) . . . . ?
C3 O3 C4 C9 -164.44(19) . . . . ?
C4 O3 C3 C2 160.8(2) . . . . ?
C4 O3 C3 C2A 170.8(10) . . . . ?
C4 C5 C6 C7 0.7(3) . . . . ?
C5 C4 C9 C8 -1.1(3) . . . . ?
C5 C6 C7 C8 -1.2(3) . . . . ?
C5 C6 C7 C10 178.0(2) . . . . ?
C6 C7 C8 C9 0.5(3) . . . . ?
C6 C7 C10 C11 127.2(2) . . . . ?
C6 C7 C10 C12 8.6(3) . . . . ?
C6 C7 C10 C13 -111.3(2) . . . . ?
C7 C8 C9 C4 0.6(4) . . . . ?
C7 C10 C13 C14 -114.0(3) . . . . ?
C7 C10 C13 C18 65.5(3) . . . . ?
C8 C7 C10 C11 -53.7(3) . . . . ?
C8 C7 C10 C12 -172.3(2) . . . . ?
C8 C7 C10 C13 67.9(3) . . . . ?
C9 C4 C5 C6 0.5(3) . . . . ?
C10 C7 C8 C9 -178.7(2) . . . . ?
C10 C13 C14 C15 175.9(3) . . . . ?
C10 C13 C18 C17 -177.1(3) . . . . ?
C11 C10 C13 C14 5.9(3) . . . . ?
C11 C10 C13 C18 -174.6(2) . . . . ?
C12 C10 C13 C14 124.0(3) . . . . ?
C12 C10 C13 C18 -56.5(3) . . . . ?
C13 C14 C15 C16 1.5(5) . . . . ?
C14 C13 C18 C17 2.5(4) . . . . ?
C14 C15 C16 O4 -176.9(3) . . . . ?
C14 C15 C16 O4A 176.0(5) . . . . ?
C14 C15 C16 C17 2.1(5) . . . . ?
C15 C16 C17 C18 -3.2(5) . . . . ?
C16 O4 C19 C20 171.2(3) . . . . ?
C16 O4A C19A C20A 168.7(14) . . . . ?
C16 C17 C18 C13 0.9(5) . . . . ?
C18 C13 C14 C15 -3.7(4) . . . . ?
C19 O4 C16 C15 18.6(5) . . . . ?
C19 O4 C16 C17 -160.4(3) . . . . ?
C19 C20 C21 O6 -60.4(8) . . . . ?
C19A O4A C16 C15 131.3(11) . . . . ?
C19A O4A C16 C17 -56.9(15) . . . . ?
C19A C20A C21A O6A 18(5) . . . . ?
C21 O6 C22 C23 22.4(15) . . . . ?
C21 O6 C22 C27 -154.9(9) . . . . ?
C21A O6A C22 C23 13(4) . . . . ?
C21A O6A C22 C27 -169(2) . . . . ?
C22 O6 C21 C20 161.6(10) . . . . ?
C22 O6A C21A C20A 86(3) . . . . ?
C22 C23 C24 C25 0.3(4) . . . . ?
C23 C22 C27 C26 -2.5(4) . . . . ?
C23 C24 C25 C26 -2.7(3) . . . . ?
C23 C24 C25 C28 175.5(2) . . . . ?
C24 C25 C26 C27 2.6(3) . . . . ?
C24 C25 C28 C29 -1.3(3) . . . . ?
C24 C25 C28 C30 117.5(2) . . . . ?
C24 C25 C28 C31 -120.2(2) . . . . ?
C25 C26 C27 C22 -0.1(4) . . . . ?
C25 C28 C31 C32 -114.5(3) . . . . ?
C25 C28 C31 C36 64.4(3) . . . . ?
C26 C25 C28 C29 176.9(2) . . . . ?
C26 C25 C28 C30 -64.3(3) . . . . ?
C26 C25 C28 C31 58.0(3) . . . . ?
C27 C22 C23 C24 2.4(4) . . . . ?
C28 C25 C26 C27 -175.7(2) . . . . ?
C28 C31 C32 C33 179.7(2) . . . . ?
C28 C31 C36 C35 -179.8(3) . . . . ?
C29 C28 C31 C32 123.8(3) . . . . ?
C29 C28 C31 C36 -57.4(3) . . . . ?
C30 C28 C31 C32 5.6(3) . . . . ?
C30 C28 C31 C36 -175.5(2) . . . . ?
C31 C32 C33 C34 0.2(4) . . . . ?
C32 C31 C36 C35 -0.9(4) . . . . ?
C32 C33 C34 O1 179.5(2) . . . . ?
C32 C33 C34 C35 -1.2(4) . . . . ?
C33 C34 C35 C36 1.1(4) . . . . ?
C34 O1 C1 C2 179.0(2) . . . . ?
C34 O1 C1 C2A 161.1(13) . . . . ?
C34 C35 C36 C31 0.0(4) . . . . ?
C36 C31 C32 C33 0.9(4) . . . . ?

loop_
_exptl_oxdiff_crystal_face_indexfrac_h
_exptl_oxdiff_crystal_face_indexfrac_k
_exptl_oxdiff_crystal_face_indexfrac_l
_exptl_oxdiff_crystal_face_x
_exptl_oxdiff_crystal_face_y
_exptl_oxdiff_crystal_face_z
0.9977 -2.0049 1.9996 0.1194 -0.3329 -0.0434
-0.9978 1.0047 -1.9999 -0.0838 0.3279 -0.0096
-5.4236 -11.3403 -0.2335 -0.1123 0.2050 -0.9723
7.2344 3.4685 1.5589 0.5351 -0.5071 0.6757
-6.2460 -9.5985 -0.1775 -0.2549 0.2406 -0.9366
-6.5173 4.0350 -2.6711 -0.7067 0.6705 -0.2258
8.0495 0.5171 -0.4718 0.7675 -0.2713 0.5809
-7.7934 3.6594 0.2427 -0.8861 0.3135 -0.3414
3.4115 -13.9504 0.5292 0.8125 -0.2884 -0.5067
-6.8956 -6.6938 3.3336 -0.5052 -0.2102 -0.8370
7.1986 3.9377 -3.9408 0.6471 0.2688 0.7135
6.4110 -4.9061 -4.7804 0.9064 0.3755 0.1932
1.9713 14.8547 1.0017 -0.3635 -0.1494 0.9196
-4.1441 0.7532 6.7277 -0.5872 -0.7655 -0.2632
-2.4902 -14.6497 1.5550 0.2448 -0.1866 -0.9514

loop_
_smtbx_masks_void_nr
_smtbx_masks_void_average_x
_smtbx_masks_void_average_y
_smtbx_masks_void_average_z
_smtbx_masks_void_volume
_smtbx_masks_void_count_electrons
_smtbx_masks_void_content
1 0.404 0.250 -0.758 235.6 69.7 '1 C6H14,1 CH8O'
2 0.596 0.750 -0.879 235.6 69.8 '1 C6H14,1 CH8O'
